data_4505835
loop_
_publ_author_name
'Fomulu, Shella L.'
'Hendi, Mukta S.'
'Davis, Raymond E.'
'Wheeler, Kraig A.'

_publ_section_title
;
 Structural Studies of Enantiomers, Racemates, and Quasiracemates.
 N-(2-Chlorobenzoyl)methylbenzylamine and
 N-(2-Bromobenzoyl)methylbenzylamine
;
_journal_issue 6
_journal_name_full 'Crystal Growth &amp; Design'
_journal_page_first 645
_journal_paper_doi 10.1021/cg025564o
_journal_volume 2
_journal_year 2002
_chemical_formula_sum 'C15 H14 Cl N O'
_chemical_formula_weight 259.72
_chemical_name_systematic
; 
 (R)-N-(2-Chlorobenzoyl)-?-methylbenzylamine, (R)-1a
;
_space_group_IT_number 19
_symmetry_space_group_name_Hall 'P 2ac 2ab'
_symmetry_space_group_name_H-M 'P 21 21 21'
_atom_sites_solution_hydrogens geom
_atom_sites_solution_primary direct
_atom_sites_solution_secondary difmap
_audit_creation_method SHELXL-97
_cell_angle_alpha 90.00
_cell_angle_beta 90.00
_cell_angle_gamma 90.00
_cell_formula_units_Z 4
_cell_length_a 8.3945(5)
_cell_length_b 9.5771(5)
_cell_length_c 17.0613(10)
_cell_measurement_temperature 298(2)
_cell_volume 1371.64(14)
_computing_cell_refinement 'Bruker XSCANS'
_computing_data_collection 'Bruker XSCANS'
_computing_data_reduction 'Bruker XSCANS'
_computing_molecular_graphics X-SEED
_computing_publication_material 'Bruker SHELXTL'
_computing_structure_refinement 'Bruker SHELXTL'
_computing_structure_solution 'Bruker SHELXTL'
_diffrn_ambient_temperature 298(2)
_diffrn_measured_fraction_theta_full 1.000
_diffrn_measured_fraction_theta_max 1.000
_diffrn_measurement_device_type 'siemens P4'
_diffrn_measurement_method '2\q/\q scans'
_diffrn_radiation_monochromator graphite
_diffrn_radiation_source 'fine-focus sealed tube'
_diffrn_radiation_type MoK\a
_diffrn_radiation_wavelength 0.71073
_diffrn_reflns_av_R_equivalents 0.0138
_diffrn_reflns_av_sigmaI/netI 0.0664
_diffrn_reflns_limit_h_max 10
_diffrn_reflns_limit_h_min -1
_diffrn_reflns_limit_k_max 12
_diffrn_reflns_limit_k_min -1
_diffrn_reflns_limit_l_max 22
_diffrn_reflns_limit_l_min -1
_diffrn_reflns_number 2426
_diffrn_reflns_theta_full 27.50
_diffrn_reflns_theta_max 27.50
_diffrn_reflns_theta_min 2.39
_diffrn_standards_interval_count 97
_diffrn_standards_number 3
_exptl_absorpt_coefficient_mu 0.266
_exptl_absorpt_correction_type none
_exptl_crystal_colour colorless
_exptl_crystal_density_diffrn 1.258
_exptl_crystal_density_method 'not measured'
_exptl_crystal_description needles
_exptl_crystal_F_000 544
_exptl_crystal_size_max 0.44
_exptl_crystal_size_mid 0.38
_exptl_crystal_size_min 0.15
_refine_diff_density_max 0.135
_refine_diff_density_min -0.171
_refine_diff_density_rms 0.032
_refine_ls_abs_structure_details 'Flack H D (1983), Acta Cryst. A39, 876-881'
_refine_ls_abs_structure_Flack 0.00(15)
_refine_ls_extinction_method none
_refine_ls_goodness_of_fit_ref 1.023
_refine_ls_hydrogen_treatment mixed
_refine_ls_matrix_type full
_refine_ls_number_parameters 165
_refine_ls_number_reflns 2247
_refine_ls_number_restraints 0
_refine_ls_restrained_S_all 1.023
_refine_ls_R_factor_all 0.1443
_refine_ls_R_factor_gt 0.0586
_refine_ls_shift/su_max 1.763
_refine_ls_shift/su_mean 0.011
_refine_ls_structure_factor_coef Fsqd
_refine_ls_weighting_details 'calc w=1/[\s^2^(Fo^2^)+(0.0404P)^2^+0.0630P] where P=(Fo^2^+2Fc^2^)/3'
_refine_ls_weighting_scheme calc
_refine_ls_wR_factor_gt 0.0995
_refine_ls_wR_factor_ref 0.1240
_reflns_number_gt 1065
_reflns_number_total 2247
_reflns_threshold_expression >2sigma(I)
_cod_data_source_file cg025564o-2_s1.cif
_cod_data_source_block s:\structs\3-4\y00\y00
_cod_database_code 4505835

loop_
_symmetry_equiv_pos_as_xyz
'x, y, z'
'-x+1/2, -y, z+1/2'
'x+1/2, -y+1/2, -z'
'-x, y+1/2, -z+1/2'

loop_
_atom_site_label
_atom_site_type_symbol
_atom_site_fract_x
_atom_site_fract_y
_atom_site_fract_z
_atom_site_U_iso_or_equiv
_atom_site_adp_type
_atom_site_occupancy
_atom_site_symmetry_multiplicity
_atom_site_calc_flag
_atom_site_refinement_flags
Cl Cl 1.22548(16) 0.90192(18) 0.10142(8) 0.1127(6) Uani 1 1 d .
O O 1.0285(5) 0.6163(3) 0.22000(18) 0.1040(12) Uani 1 1 d .
N N 1.0631(4) 0.8267(4) 0.27463(19) 0.0645(10) Uani 1 1 d .
HN H 1.0411 0.9142 0.2712 0.077 Uiso 1 1 calc R
C1 C 0.7880(9) 0.9213(6) 0.0164(3) 0.0995(18) Uani 1 1 d .
H1 H 0.7394 0.9561 -0.0285 0.119 Uiso 1 1 calc R
C2 C 0.6978(7) 0.8545(5) 0.0717(3) 0.0929(18) Uani 1 1 d .
H2 H 0.5882 0.8461 0.0654 0.111 Uiso 1 1 calc R
C3 C 0.7730(6) 0.7992(5) 0.1380(3) 0.0773(13) Uani 1 1 d .
H3 H 0.7131 0.7522 0.1755 0.093 Uiso 1 1 calc R
C4 C 0.9355(5) 0.8137(4) 0.1484(2) 0.0588(11) Uani 1 1 d .
C5 C 1.0227(6) 0.8836(5) 0.0916(3) 0.0719(12) Uani 1 1 d .
C6 C 0.9471(9) 0.9373(5) 0.0261(3) 0.0929(16) Uani 1 1 d .
H6 H 1.0061 0.9848 -0.0115 0.111 Uiso 1 1 calc R
C7 C 1.0132(5) 0.7438(4) 0.2176(3) 0.0619(11) Uani 1 1 d .
C8 C 1.1533(5) 0.7792(4) 0.3432(3) 0.0712(12) Uani 1 1 d .
H8 H 1.1476 0.6770 0.3450 0.085 Uiso 1 1 calc R
C9 C 1.0773(6) 0.8361(6) 0.4177(3) 0.1011(18) Uani 1 1 d .
H9A H 1.0687 0.9358 0.4140 0.152 Uiso 1 1 calc R
H9C H 1.1422 0.8120 0.4620 0.152 Uiso 1 1 calc R
H9B H 0.9731 0.7963 0.4240 0.152 Uiso 1 1 calc R
C10 C 1.3255(5) 0.8200(5) 0.3365(2) 0.0613(12) Uani 1 1 d .
C11 C 1.3734(6) 0.9472(5) 0.3071(3) 0.0853(15) Uani 1 1 d .
H11 H 1.2966 1.0086 0.2883 0.102 Uiso 1 1 calc R
C12 C 1.5302(7) 0.9863(6) 0.3048(3) 0.0952(17) Uani 1 1 d .
H12 H 1.5575 1.0737 0.2852 0.114 Uiso 1 1 calc R
C13 C 1.6458(6) 0.8994(7) 0.3306(3) 0.0881(15) Uani 1 1 d .
H13 H 1.7524 0.9257 0.3285 0.106 Uiso 1 1 calc R
C14 C 1.6027(7) 0.7725(6) 0.3597(3) 0.0955(17) Uani 1 1 d .
H14 H 1.6809 0.7116 0.3777 0.115 Uiso 1 1 calc R
C15 C 1.4448(6) 0.7328(5) 0.3629(3) 0.0805(14) Uani 1 1 d .
H15 H 1.4183 0.6457 0.3832 0.097 Uiso 1 1 calc R

loop_
_atom_site_aniso_label
_atom_site_aniso_U_11
_atom_site_aniso_U_22
_atom_site_aniso_U_33
_atom_site_aniso_U_23
_atom_site_aniso_U_13
_atom_site_aniso_U_12
Cl 0.0964(10) 0.1387(12) 0.1032(10) -0.0028(11) 0.0174(9) -0.0343(10)
O 0.144(3) 0.0420(17) 0.126(3) -0.0020(19) -0.040(3) 0.001(2)
N 0.081(3) 0.0414(17) 0.071(2) 0.0017(18) -0.018(2) -0.004(2)
C1 0.132(5) 0.094(4) 0.072(3) -0.003(3) -0.009(4) 0.026(5)
C2 0.082(4) 0.101(4) 0.096(4) -0.005(4) -0.021(3) 0.014(3)
C3 0.088(4) 0.065(3) 0.079(3) 0.000(3) -0.004(3) -0.003(3)
C4 0.070(3) 0.042(2) 0.064(3) -0.006(2) -0.003(3) 0.000(2)
C5 0.087(3) 0.065(3) 0.064(3) -0.013(3) 0.009(3) -0.005(3)
C6 0.127(5) 0.091(4) 0.060(3) 0.003(3) 0.004(4) -0.003(4)
C7 0.064(3) 0.043(2) 0.079(3) 0.002(2) 0.003(3) -0.010(2)
C8 0.085(3) 0.056(3) 0.073(3) 0.017(2) -0.015(3) -0.005(3)
C9 0.082(4) 0.146(5) 0.075(3) 0.017(3) 0.001(3) -0.009(4)
C10 0.074(3) 0.056(3) 0.053(2) 0.002(2) -0.005(3) 0.000(3)
C11 0.076(4) 0.075(3) 0.105(4) 0.022(3) -0.013(3) -0.009(3)
C12 0.095(4) 0.096(4) 0.095(4) 0.020(3) 0.000(4) -0.022(4)
C13 0.074(3) 0.121(5) 0.070(3) -0.008(3) 0.005(3) -0.002(4)
C14 0.083(4) 0.098(4) 0.106(4) -0.009(4) -0.011(4) 0.017(4)
C15 0.093(4) 0.068(3) 0.081(3) 0.006(3) -0.019(3) 0.004(3)

loop_
_atom_type_symbol
_atom_type_description
_atom_type_scat_dispersion_real
_atom_type_scat_dispersion_imag
_atom_type_scat_source
C C 0.0033 0.0016 'International Tables Vol C Tables 4.2.6.8 and 6.1.1.4'
H H 0.0000 0.0000 'International Tables Vol C Tables 4.2.6.8 and 6.1.1.4'
N N 0.0061 0.0033 'International Tables Vol C Tables 4.2.6.8 and 6.1.1.4'
O O 0.0106 0.0060 'International Tables Vol C Tables 4.2.6.8 and 6.1.1.4'
Cl Cl 0.1484 0.1585 'International Tables Vol C Tables 4.2.6.8 and 6.1.1.4'

loop_
_geom_angle_atom_site_label_1
_geom_angle_atom_site_label_2
_geom_angle_atom_site_label_3
_geom_angle
C7 N C8 124.3(3)
C6 C1 C2 120.9(6)
C1 C2 C3 119.0(5)
C4 C3 C2 120.7(5)
C3 C4 C5 118.7(4)
C3 C4 C7 118.9(4)
C5 C4 C7 122.3(4)
C6 C5 C4 120.1(4)
C6 C5 Cl 119.7(4)
C4 C5 Cl 120.3(4)
C1 C6 C5 120.6(6)
O C7 N 122.6(4)
O C7 C4 120.9(4)
N C7 C4 116.5(3)
N C8 C10 110.8(4)
N C8 C9 109.8(4)
C10 C8 C9 112.0(4)
C11 C10 C15 116.3(4)
C11 C10 C8 122.6(4)
C15 C10 C8 121.1(4)
C12 C11 C10 122.2(5)
C13 C12 C11 120.8(5)
C12 C13 C14 118.5(5)
C13 C14 C15 121.0(5)
C10 C15 C14 121.2(5)

loop_
_geom_bond_atom_site_label_1
_geom_bond_atom_site_label_2
_geom_bond_distance
Cl C5 1.719(5)
O C7 1.228(4)
N C7 1.323(5)
N C8 1.466(5)
C1 C6 1.355(7)
C1 C2 1.368(7)
C2 C3 1.400(6)
C3 C4 1.382(6)
C4 C5 1.387(6)
C4 C7 1.506(5)
C5 C6 1.383(6)
C8 C10 1.501(6)
C8 C9 1.523(6)
C10 C11 1.377(6)
C10 C15 1.380(5)
C11 C12 1.369(7)
C12 C13 1.353(6)
C13 C14 1.362(7)
C14 C15 1.380(7)
